data_4130442
loop_
_publ_author_name
'Messina, Marco S.'
'Axtell, Jonathan C.'
'Wang, Yiqun'
'Chong, Paul'
'Wixtrom, Alex I.'
'Kirlikovali, Kent O.'
'Upton, Brianna M.'
'Hunter, Bryan M.'
'Shafaat, Oliver S.'
'Khan, Saeed I.'
'Winkler, Jay R.'
'Gray, Harry B.'
'Alexandrova, Anastassia N.'
'Maynard, Heather D.'
'Spokoyny, Alexander M.'

_publ_section_title
;
 Visible-Light-Induced Olefin Activation Using 3D Aromatic Boron-Rich
 Cluster Photooxidants.
;
_journal_issue 22
_journal_name_full 'Journal of the American Chemical Society'
_journal_page_first 6952
_journal_page_last 6955
_journal_paper_doi 10.1021/jacs.6b03568
_journal_volume 138
_journal_year 2016
_chemical_formula_moiety 'C84 H24 B12 F60 O12, 0.996(O), 1.818(C H Cl3) '
_chemical_formula_sum 'C85.82 H25.82 B12 Cl5.46 F60 O12.99'
_chemical_formula_weight 2727.89
_space_group_crystal_system trigonal
_space_group_IT_number 148
_space_group_name_Hall '-R 3'
_space_group_name_H-M_alt 'R -3 :H'
_atom_sites_solution_hydrogens geom
_audit_creation_method SHELXL-2014/6
_cell_angle_alpha 90
_cell_angle_beta 90
_cell_angle_gamma 120
_cell_formula_units_Z 3
_cell_length_a 14.7965(4)
_cell_length_b 14.7965(4)
_cell_length_c 38.3211(10)
_cell_measurement_reflns_used 9902
_cell_measurement_temperature 100(2)
_cell_measurement_theta_max 68.98
_cell_measurement_theta_min 3.46
_cell_volume 7265.9(3)
_computing_cell_refinement 'Bruker SAINT'
_computing_data_collection 'Bruker APEX2'
_computing_data_reduction 'Bruker SAINT'
_computing_molecular_graphics 'Bruker SHELXTL'
_computing_publication_material 'Bruker SHELXTL'
_computing_structure_refinement 'SHELXL-2014/6 (Sheldrick, 2014)'
_computing_structure_solution 'SHELXS-97 (Sheldrick 2008)'
_diffrn_ambient_temperature 100(2)
_diffrn_detector_area_resol_mean 8.3333
_diffrn_measured_fraction_theta_full 0.997
_diffrn_measured_fraction_theta_max 0.988
_diffrn_measurement_device_type 'Bruker APEX-II CCD'
_diffrn_measurement_method '\f and \w scans'
_diffrn_radiation_type CuK\a
_diffrn_radiation_wavelength 1.54178
_diffrn_reflns_av_R_equivalents 0.0164
_diffrn_reflns_av_unetI/netI 0.0130
_diffrn_reflns_Laue_measured_fraction_full 0.997
_diffrn_reflns_Laue_measured_fraction_max 0.988
_diffrn_reflns_limit_h_max 16
_diffrn_reflns_limit_h_min -15
_diffrn_reflns_limit_k_max 17
_diffrn_reflns_limit_k_min -17
_diffrn_reflns_limit_l_max 45
_diffrn_reflns_limit_l_min -46
_diffrn_reflns_number 14749
_diffrn_reflns_point_group_measured_fraction_full 0.997
_diffrn_reflns_point_group_measured_fraction_max 0.988
_diffrn_reflns_theta_full 67.679
_diffrn_reflns_theta_max 68.932
_diffrn_reflns_theta_min 3.460
_diffrn_source 'I\mS micro--focus source'
_exptl_absorpt_coefficient_mu 3.143
_exptl_absorpt_correction_T_max 0.75
_exptl_absorpt_correction_T_min 0.67
_exptl_absorpt_correction_type multi-scan
_exptl_absorpt_process_details 'SADABS V2014/2 (Bruker AXS Inc.)'
_exptl_crystal_colour red
_exptl_crystal_density_diffrn 1.870
_exptl_crystal_description prism
_exptl_crystal_F_000 4013
_exptl_crystal_size_max 0.200
_exptl_crystal_size_mid 0.180
_exptl_crystal_size_min 0.100
_refine_diff_density_max 0.376
_refine_diff_density_min -0.280
_refine_diff_density_rms 0.045
_refine_ls_extinction_method none
_refine_ls_goodness_of_fit_ref 1.094
_refine_ls_hydrogen_treatment constr
_refine_ls_matrix_type full
_refine_ls_number_parameters 283
_refine_ls_number_reflns 2978
_refine_ls_number_restraints 0
_refine_ls_restrained_S_all 1.094
_refine_ls_R_factor_all 0.0311
_refine_ls_R_factor_gt 0.0304
_refine_ls_shift/su_max 0.001
_refine_ls_shift/su_mean 0.000
_refine_ls_structure_factor_coef Fsqd
_refine_ls_weighting_details 'w=1/[\s^2^(Fo^2^)+(0.0380P)^2^+13.0751P] where P=(Fo^2^+2Fc^2^)/3'
_refine_ls_weighting_scheme calc
_refine_ls_wR_factor_gt 0.0806
_refine_ls_wR_factor_ref 0.0811
_reflns_Friedel_coverage 0.000
_reflns_number_gt 2889
_reflns_number_total 2978
_reflns_threshold_expression 'I > 2\s(I)'
_cod_data_source_file ja6b03568_si_002.cif
_cod_data_source_block Compound_1b
_cod_original_cell_volume 7265.8(4)
_cod_database_code 4130442
_shelx_space_group_comment
; 
The symmetry employed for this shelxl refinement is uniquely defined 
by the following loop, which should always be used as a source of 
symmetry information in preference to the above space-group names. 
They are only intended as comments. 
;
_shelx_estimated_absorpt_t_min 0.572
_shelx_estimated_absorpt_t_max 0.744
_shelxl_version_number 2014/6

loop_
_space_group_symop_operation_xyz
'x, y, z'
'-y, x-y, z'
'-x+y, -x, z'
'x+2/3, y+1/3, z+1/3'
'-y+2/3, x-y+1/3, z+1/3'
'-x+y+2/3, -x+1/3, z+1/3'
'x+1/3, y+2/3, z+2/3'
'-y+1/3, x-y+2/3, z+2/3'
'-x+y+1/3, -x+2/3, z+2/3'
'-x, -y, -z'
'y, -x+y, -z'
'x-y, x, -z'
'-x+2/3, -y+1/3, -z+1/3'
'y+2/3, -x+y+1/3, -z+1/3'
'x-y+2/3, x+1/3, -z+1/3'
'-x+1/3, -y+2/3, -z+2/3'
'y+1/3, -x+y+2/3, -z+2/3'
'x-y+1/3, x+2/3, -z+2/3'

loop_
_atom_site_label
_atom_site_type_symbol
_atom_site_fract_x
_atom_site_fract_y
_atom_site_fract_z
_atom_site_U_iso_or_equiv
_atom_site_adp_type
_atom_site_occupancy
_atom_site_site_symmetry_order
_atom_site_calc_flag
_atom_site_refinement_flags_posn
_atom_site_refinement_flags_adp
_atom_site_refinement_flags_occupancy
_atom_site_disorder_assembly
_atom_site_disorder_group
O1 O 0.37356(8) 0.48195(8) 0.68289(3) 0.0170(2) Uani 1 1 d . . . . .
O2 O 0.47085(8) 0.68754(7) 0.73122(2) 0.0167(2) Uani 1 1 d . . . . .
B1 B 0.36029(12) 0.56766(12) 0.67681(4) 0.0146(3) Uani 1 1 d . . . . .
B2 B 0.41479(12) 0.68351(12) 0.70210(4) 0.0145(3) Uani 1 1 d . . . . .
F1 F 0.57169(9) 0.54459(8) 0.75571(3) 0.0382(3) Uani 1 1 d . . . . .
F2 F 0.55142(9) 0.39996(8) 0.80281(2) 0.0368(3) Uani 1 1 d . . . . .
F3 F 0.43250(9) 0.19445(8) 0.78785(2) 0.0340(2) Uani 1 1 d . . . . .
F4 F 0.33571(10) 0.13274(8) 0.72533(3) 0.0455(3) Uani 1 1 d . . . . .
F5 F 0.35540(9) 0.27685(7) 0.67778(2) 0.0340(2) Uani 1 1 d . . . . .
F6 F 0.74311(8) 0.85700(9) 0.73793(2) 0.0391(3) Uani 1 1 d . . . . .
F7 F 0.86980(8) 0.83126(10) 0.78222(3) 0.0442(3) Uani 1 1 d . . . . .
F8 F 0.79257(8) 0.72763(8) 0.84359(2) 0.0331(2) Uani 1 1 d . . . . .
F9 F 0.58964(8) 0.64990(7) 0.85989(2) 0.0319(2) Uani 1 1 d . . . . .
F10 F 0.46235(7) 0.67801(8) 0.81576(3) 0.0307(2) Uani 1 1 d . . . . .
C1 C 0.51391(12) 0.44339(12) 0.74719(4) 0.0236(3) Uani 1 1 d . . . . .
C2 C 0.46507(11) 0.41481(12) 0.71491(4) 0.0197(3) Uani 1 1 d . . . . .
C3 C 0.40447(13) 0.30876(12) 0.70848(4) 0.0236(3) Uani 1 1 d . . . . .
C4 C 0.39360(14) 0.23449(12) 0.73246(4) 0.0271(3) Uani 1 1 d . . . . .
C5 C 0.44410(13) 0.26595(13) 0.76416(4) 0.0246(3) Uani 1 1 d . . . . .
C6 C 0.50438(12) 0.37022(13) 0.77171(4) 0.0245(3) Uani 1 1 d . . . . .
C7 C 0.70306(13) 0.80512(13) 0.76795(4) 0.0248(3) Uani 1 1 d . . . . .
C8 C 0.76918(13) 0.79226(14) 0.79020(4) 0.0276(3) Uani 1 1 d . . . . .
C9 C 0.73017(13) 0.73926(12) 0.82111(4) 0.0239(3) Uani 1 1 d . . . . .
C10 C 0.62603(13) 0.69930(11) 0.82940(4) 0.0224(3) Uani 1 1 d . . . . .
C11 C 0.56236(12) 0.71422(11) 0.80677(4) 0.0210(3) Uani 1 1 d . . . . .
C12 C 0.59903(12) 0.76787(11) 0.77555(4) 0.0200(3) Uani 1 1 d . . . . .
C13 C 0.47503(11) 0.49366(12) 0.68808(4) 0.0208(3) Uani 1 1 d . . . . .
H13A H 0.5246 0.5651 0.6963 0.025 Uiso 1 1 calc R U . . .
H13B H 0.5016 0.4818 0.6659 0.025 Uiso 1 1 calc R U . . .
C14 C 0.52808(12) 0.78255(12) 0.75114(4) 0.0220(3) Uani 1 1 d . . . . .
H14A H 0.4793 0.7968 0.7645 0.026 Uiso 1 1 calc R U . . .
H14B H 0.5694 0.8423 0.7354 0.026 Uiso 1 1 calc R U . . .
Cl1S Cl 0.12401(16) 0.09576(12) 0.68027(7) 0.0481(5) Uani 0.688(11) 1 d . . P A 1
C1S C 0.0000 0.0000 0.69490(16) 0.0311(13) Uani 0.688(11) 3 d S T P A 1
H1S H 0.0000 0.0000 0.7210 0.037 Uiso 0.688(11) 3 calc R U P A 1
Cl2S Cl 0.1208(7) 0.0774(11) 0.6868(3) 0.090(3) Uani 0.222(11) 1 d . . P B 2
C2S C 0.0000 0.0000 0.6717(7) 0.057(6) Uani 0.222(11) 3 d S T P B 2
H2S H 0.0000 0.0000 0.6456 0.068 Uiso 0.222(11) 3 calc R U P B 2
O3S O 0.0000 0.0000 0.62445(9) 0.0206(13) Uani 0.497(9) 3 d S T P C 3

loop_
_atom_site_aniso_label
_atom_site_aniso_U_11
_atom_site_aniso_U_22
_atom_site_aniso_U_33
_atom_site_aniso_U_23
_atom_site_aniso_U_13
_atom_site_aniso_U_12
O1 0.0164(5) 0.0162(5) 0.0198(5) 0.0010(4) -0.0012(4) 0.0092(4)
O2 0.0188(5) 0.0169(5) 0.0139(5) -0.0017(4) -0.0036(4) 0.0087(4)
B1 0.0154(7) 0.0155(7) 0.0127(7) 0.0005(6) 0.0000(6) 0.0076(6)
B2 0.0152(7) 0.0159(7) 0.0131(6) 0.0001(6) 0.0005(5) 0.0082(6)
F1 0.0438(6) 0.0222(5) 0.0407(6) -0.0030(4) -0.0192(5) 0.0106(4)
F2 0.0459(6) 0.0393(6) 0.0242(5) -0.0018(4) -0.0142(4) 0.0204(5)
F3 0.0476(6) 0.0312(5) 0.0259(5) 0.0112(4) 0.0005(4) 0.0217(5)
F4 0.0703(8) 0.0195(5) 0.0384(6) -0.0012(4) -0.0164(5) 0.0161(5)
F5 0.0524(6) 0.0265(5) 0.0234(5) -0.0058(4) -0.0145(4) 0.0199(5)
F6 0.0365(6) 0.0602(7) 0.0203(5) 0.0103(5) 0.0045(4) 0.0239(5)
F7 0.0262(5) 0.0742(8) 0.0364(6) 0.0045(5) 0.0021(4) 0.0283(6)
F8 0.0355(5) 0.0429(6) 0.0298(5) -0.0025(4) -0.0135(4) 0.0262(5)
F9 0.0355(5) 0.0283(5) 0.0258(5) 0.0090(4) -0.0034(4) 0.0114(4)
F10 0.0196(5) 0.0323(5) 0.0337(5) 0.0060(4) -0.0009(4) 0.0082(4)
C1 0.0216(7) 0.0219(8) 0.0268(8) -0.0008(6) -0.0034(6) 0.0106(6)
C2 0.0199(7) 0.0232(7) 0.0207(7) 0.0031(6) 0.0027(6) 0.0143(6)
C3 0.0304(8) 0.0260(8) 0.0186(7) -0.0023(6) -0.0038(6) 0.0173(7)
C4 0.0353(9) 0.0193(8) 0.0254(8) 0.0002(6) -0.0006(7) 0.0127(7)
C5 0.0313(8) 0.0270(8) 0.0212(7) 0.0075(6) 0.0039(6) 0.0188(7)
C6 0.0256(8) 0.0316(8) 0.0190(7) 0.0003(6) -0.0028(6) 0.0164(7)
C7 0.0287(8) 0.0306(8) 0.0160(7) -0.0004(6) -0.0010(6) 0.0155(7)
C8 0.0231(8) 0.0379(9) 0.0251(8) -0.0048(7) -0.0025(6) 0.0178(7)
C9 0.0296(8) 0.0266(8) 0.0220(7) -0.0064(6) -0.0111(6) 0.0189(7)
C10 0.0293(8) 0.0174(7) 0.0193(7) 0.0000(6) -0.0039(6) 0.0108(6)
C11 0.0200(7) 0.0173(7) 0.0230(7) -0.0036(6) -0.0046(6) 0.0072(6)
C12 0.0251(8) 0.0190(7) 0.0175(7) -0.0056(5) -0.0067(6) 0.0122(6)
C13 0.0185(7) 0.0245(8) 0.0234(7) 0.0053(6) 0.0020(6) 0.0137(6)
C14 0.0265(8) 0.0203(7) 0.0203(7) -0.0060(6) -0.0093(6) 0.0126(6)
Cl1S 0.0293(7) 0.0307(8) 0.0759(12) -0.0075(6) 0.0091(8) 0.0087(5)
C1S 0.0305(16) 0.0305(16) 0.032(3) 0.000 0.000 0.0152(8)
Cl2S 0.063(4) 0.154(7) 0.063(4) -0.060(4) -0.035(3) 0.063(5)
C2S 0.064(8) 0.064(8) 0.041(14) 0.000 0.000 0.032(4)
O3S 0.0246(16) 0.0246(16) 0.0128(19) 0.000 0.000 0.0123(8)

loop_
_atom_type_symbol
_atom_type_description
_atom_type_scat_dispersion_real
_atom_type_scat_dispersion_imag
_atom_type_scat_source
C C 0.0181 0.0091 'International Tables Vol C Tables 4.2.6.8 and 6.1.1.4'
H H 0.0000 0.0000 'International Tables Vol C Tables 4.2.6.8 and 6.1.1.4'
B B 0.0090 0.0039 'International Tables Vol C Tables 4.2.6.8 and 6.1.1.4'
O O 0.0492 0.0322 'International Tables Vol C Tables 4.2.6.8 and 6.1.1.4'
F F 0.0727 0.0534 'International Tables Vol C Tables 4.2.6.8 and 6.1.1.4'
Cl Cl 0.3639 0.7018 'International Tables Vol C Tables 4.2.6.8 and 6.1.1.4'

loop_
_geom_angle_atom_site_label_1
_geom_angle_atom_site_label_2
_geom_angle_atom_site_label_3
_geom_angle
_geom_angle_site_symmetry_1
_geom_angle_site_symmetry_3
B1 O1 C13 121.78(11) . .
B2 O2 C14 121.27(11) . .
O1 B1 B2 125.74(12) . .
O1 B1 B2 120.16(12) . 3_565
B2 B1 B2 64.82(11) . 3_565
O1 B1 B2 118.42(11) . 14_456
B2 B1 B2 108.11(12) . 14_456
B2 B1 B2 107.52(12) 3_565 14_456
O1 B1 B1 125.39(12) . 15_556
B2 B1 B1 60.83(7) . 15_556
B2 B1 B1 110.71(7) 3_565 15_556
B2 B1 B1 57.51(9) 14_456 15_556
O1 B1 B1 116.97(12) . 14_456
B2 B1 B1 110.88(7) . 14_456
B2 B1 B1 60.60(7) 3_565 14_456
B2 B1 B1 57.02(9) 14_456 14_456
B1 B1 B1 103.92(10) 15_556 14_456
O2 B2 B1 117.30(12) . .
O2 B2 B1 126.11(12) . 2_665
B1 B2 B1 111.54(13) . 2_665
O2 B2 B1 125.57(12) . 15_556
B1 B2 B1 62.14(6) . 15_556
B1 B2 B1 61.89(6) 2_665 15_556
O2 B2 B2 122.65(9) . 2_665
B1 B2 B2 107.19(9) . 2_665
B1 B2 B2 57.24(9) 2_665 2_665
B1 B2 B2 106.08(7) 15_556 2_665
O2 B2 B2 117.53(10) . 3_565
B1 B2 B2 57.94(9) . 3_565
B1 B2 B2 106.63(9) 2_665 3_565
B1 B2 B2 106.49(7) 15_556 3_565
B2 B2 B2 60.000(1) 2_665 3_565
F1 C1 C6 117.76(14) . .
F1 C1 C2 120.10(14) . .
C6 C1 C2 122.13(14) . .
C3 C2 C1 116.58(14) . .
C3 C2 C13 120.87(13) . .
C1 C2 C13 122.55(14) . .
F5 C3 C4 118.57(14) . .
F5 C3 C2 119.05(13) . .
C4 C3 C2 122.38(14) . .
F4 C4 C3 121.02(15) . .
F4 C4 C5 119.61(14) . .
C3 C4 C5 119.36(15) . .
F3 C5 C6 120.01(14) . .
F3 C5 C4 119.79(15) . .
C6 C5 C4 120.19(14) . .
F2 C6 C5 119.73(14) . .
F2 C6 C1 120.90(15) . .
C5 C6 C1 119.36(14) . .
F6 C7 C8 117.80(15) . .
F6 C7 C12 119.55(14) . .
C8 C7 C12 122.65(15) . .
F7 C8 C9 120.12(14) . .
F7 C8 C7 120.85(15) . .
C9 C8 C7 119.03(15) . .
F8 C9 C8 120.53(15) . .
F8 C9 C10 119.40(14) . .
C8 C9 C10 120.05(14) . .
F9 C10 C11 121.07(15) . .
F9 C10 C9 119.42(14) . .
C11 C10 C9 119.47(14) . .
F10 C11 C10 118.69(14) . .
F10 C11 C12 119.18(13) . .
C10 C11 C12 122.11(15) . .
C7 C12 C11 116.69(14) . .
C7 C12 C14 122.08(14) . .
C11 C12 C14 121.22(14) . .
O1 C13 C2 108.03(11) . .
O1 C13 H13A 110.1 . .
C2 C13 H13A 110.1 . .
O1 C13 H13B 110.1 . .
C2 C13 H13B 110.1 . .
H13A C13 H13B 108.4 . .
O2 C14 C12 107.50(12) . .
O2 C14 H14A 110.2 . .
C12 C14 H14A 110.2 . .
O2 C14 H14B 110.2 . .
C12 C14 H14B 110.2 . .
H14A C14 H14B 108.5 . .
Cl1S C1S Cl1S 110.3(2) 3 2
Cl1S C1S Cl1S 110.3(2) 3 .
Cl1S C1S Cl1S 110.3(2) 2 .
Cl1S C1S H1S 108.6 3 .
Cl1S C1S H1S 108.6 2 .
Cl1S C1S H1S 108.6 . .
Cl2S C2S Cl2S 108.7(11) 3 2
Cl2S C2S Cl2S 108.7(11) 3 .
Cl2S C2S Cl2S 108.7(11) 2 .
Cl2S C2S H2S 110.2 3 .
Cl2S C2S H2S 110.2 2 .
Cl2S C2S H2S 110.2 . .

loop_
_geom_bond_atom_site_label_1
_geom_bond_atom_site_label_2
_geom_bond_distance
_geom_bond_site_symmetry_2
O1 B1 1.3964(19) .
O1 C13 1.4366(17) .
O2 B2 1.3736(18) .
O2 C14 1.4444(17) .
B1 B2 1.774(2) .
B1 B2 1.787(2) 3_565
B1 B2 1.846(2) 14_456
B1 B1 1.8692(19) 15_556
B1 B1 1.8693(19) 14_456
B2 B1 1.787(2) 2_665
B2 B1 1.846(2) 15_556
B2 B2 1.909(3) 2_665
B2 B2 1.909(3) 3_565
F1 C1 1.3415(19) .
F2 C6 1.3389(18) .
F3 C5 1.3384(17) .
F4 C4 1.3361(19) .
F5 C3 1.3385(17) .
F6 C7 1.3449(18) .
F7 C8 1.3356(19) .
F8 C9 1.3353(17) .
F9 C10 1.3399(18) .
F10 C11 1.3426(18) .
C1 C6 1.386(2) .
C1 C2 1.388(2) .
C2 C3 1.386(2) .
C2 C13 1.506(2) .
C3 C4 1.379(2) .
C4 C5 1.380(2) .
C5 C6 1.372(2) .
C7 C8 1.381(2) .
C7 C12 1.382(2) .
C8 C9 1.378(2) .
C9 C10 1.383(2) .
C10 C11 1.377(2) .
C11 C12 1.387(2) .
C12 C14 1.501(2) .
C13 H13A 0.9900 .
C13 H13B 0.9900 .
C14 H14A 0.9900 .
C14 H14B 0.9900 .
Cl1S C1S 1.757(3) .
C1S Cl1S 1.757(3) 3
C1S Cl1S 1.757(3) 2
C1S H1S 1.0000 .
Cl2S C2S 1.671(11) .
C2S Cl2S 1.671(12) 3
C2S Cl2S 1.671(12) 2
C2S H2S 1.0000 .
